data_2200933
loop_
_publ_author_name
'Anwar Usman'
'Ibrahim Abdul Razak'
'Hoong-Kun Fun'
'Suchada Chantrapromma'
'Yan Zhang'
'Jian-Hua Xu'

_publ_section_title
1-Acetyl-2-oxo-4'-methyl-2a'-phenylspiro[3<i>H</i>-indole-3,2'(2a'<i>H</i>,5a'<i>H</i>)-oxeto[3,2-<i>d</i>]oxazole]
_journal_issue 2
_journal_name_full 'Acta Crystallographica Section E'
_journal_page_first o145
_journal_page_last o147
_journal_paper_doi 10.1107/S1600536802000478
_journal_volume 58
_journal_year 2002
_chemical_formula_iupac 'C20 H16 N2 O4'
_chemical_formula_moiety 'C20 H16 N2 O4'
_chemical_formula_sum 'C20 H16 N2 O4'
_chemical_formula_weight 348.35
_chemical_melting_point 424
_chemical_name_systematic
;
1-Acetyl-2-oxo-4'-methyl-2'a-phenylspiro[3H-indole-3,2'(2'aH,5'aH)oxeto
[3,2-d]oxazole]
;
_space_group_IT_number 2
_symmetry_cell_setting triclinic
_symmetry_space_group_name_Hall '-P 1'
_symmetry_space_group_name_H-M 'P -1'
_atom_sites_solution_hydrogens geom
_atom_sites_solution_primary direct
_atom_sites_solution_secondary difmap
_audit_creation_method SHELXL-97
_cell_angle_alpha 67.3230(10)
_cell_angle_beta 73.2870(10)
_cell_angle_gamma 84.7610(10)
_cell_formula_units_Z 2
_cell_length_a 9.2852(2)
_cell_length_b 9.5994(4)
_cell_length_c 10.6206(5)
_cell_measurement_reflns_used 3902
_cell_measurement_temperature 183(2)
_cell_measurement_theta_max 28.31
_cell_measurement_theta_min 2.68
_cell_volume 836.35(6)
_computing_cell_refinement 'SAINT (Siemens, 1996)'
_computing_data_collection 'SMART (Siemens, 1996)'
_computing_data_reduction SAINT
_computing_molecular_graphics SHELXTL
_computing_publication_material
;
SHELXTL, PARST (Nardelli, 1995) and PLATON (Spek, 1990)
;
_computing_structure_refinement SHELXTL
_computing_structure_solution 'SHELXTL (Sheldrick, 1997)'
_diffrn_ambient_temperature 183(2)
_diffrn_detector_area_resol_mean 8.33
_diffrn_measured_fraction_theta_full .976
_diffrn_measured_fraction_theta_max .976
_diffrn_measurement_device_type 'Siemens SMART CCD area-detector'
_diffrn_measurement_method \w
_diffrn_radiation_monochromator graphite
_diffrn_radiation_source 'fine-focus sealed tube'
_diffrn_radiation_type MoK\a
_diffrn_radiation_wavelength .71073
_diffrn_reflns_av_R_equivalents .0564
_diffrn_reflns_av_sigmaI/netI .1031
_diffrn_reflns_limit_h_max 11
_diffrn_reflns_limit_h_min -9
_diffrn_reflns_limit_k_max 8
_diffrn_reflns_limit_k_min -11
_diffrn_reflns_limit_l_max 12
_diffrn_reflns_limit_l_min -12
_diffrn_reflns_number 4078
_diffrn_reflns_theta_full 24.99
_diffrn_reflns_theta_max 24.99
_diffrn_reflns_theta_min 2.68
_diffrn_standards_decay_% negligible
_exptl_absorpt_coefficient_mu .098
_exptl_absorpt_correction_T_max .9656
_exptl_absorpt_correction_T_min .9619
_exptl_absorpt_correction_type empirical
_exptl_absorpt_process_details '(SADABS; Sheldrick, 1996)'
_exptl_crystal_colour colorless
_exptl_crystal_density_diffrn 1.383
_exptl_crystal_density_method 'not measured'
_exptl_crystal_description block
_exptl_crystal_F_000 364
_exptl_crystal_size_max .40
_exptl_crystal_size_mid .40
_exptl_crystal_size_min .36
_refine_diff_density_max .460
_refine_diff_density_min -.412
_refine_ls_extinction_coef .078(14)
_refine_ls_extinction_expression Fc^*^=kFc[1+0.001xFc^2^\l^3^/sin(2\q)]^-1/4^
_refine_ls_extinction_method SHELXL97
_refine_ls_goodness_of_fit_ref .992
_refine_ls_hydrogen_treatment constr
_refine_ls_matrix_type full
_refine_ls_number_parameters 238
_refine_ls_number_reflns 2870
_refine_ls_number_restraints 0
_refine_ls_restrained_S_all .992
_refine_ls_R_factor_all .0820
_refine_ls_R_factor_gt .0726
_refine_ls_shift/su_max <0.001
_refine_ls_shift/su_mean .000
_refine_ls_structure_factor_coef Fsqd
_refine_ls_weighting_details 'calc w = 1/[\s^2^(Fo^2^)+(0.1195P)^2^] where P = (Fo^2^+2Fc^2^)/3'
_refine_ls_weighting_scheme calc
_refine_ls_wR_factor_gt .1847
_refine_ls_wR_factor_ref .1917
_reflns_number_gt 2245
_reflns_number_total 2870
_reflns_threshold_expression I>2\s(I)
_cod_data_source_file na6130.cif
_cod_data_source_block I
_cod_depositor_comments
;
The following automatic conversions were performed:
'_symmetry_cell_setting' value 'Triclinic' changed to 'triclinic'
according to '/home/saulius/struct/CIF-dictionaries/cif_core.dic'
dictionary named 'cif_core.dic' version 2.4.1 from 2010-06-29.

Automatic conversion script
Id: cif_fix_enum 1527 2010-12-29 10:47:43Z saulius 

The following automatic conversions were performed:

'_chemical_melting_point' value '424K' was changed to '424' - the
value should be numeric and without a unit designator.

Automatic conversion script
Id: cif_fix_values 1646 2011-03-28 12:23:43Z adriana 

The following automatic conversions were performed:

'_chemical_melting_point' value '424K' was changed to '424' - the
value should be numeric and without a unit
designator.

'_symmetry_cell_setting' value 'Triclinic' changed to
'triclinic' according to
/home/saulius/struct/CIF-dictionaries/cif_core.dic dictionary named
'cif_core.dic' version 2.4.1 from 2010-06-29.

Automatic conversion script
Id: cif_fix_values 1715 2011-07-08 13:25:40Z adriana 
;
_cod_original_cell_volume 836.36(6)
_cod_original_sg_symbol_H-M 'P -1 '
_cod_database_code 2200933
_cod_database_fobs_code 2200933

loop_
_symmetry_equiv_pos_as_xyz
'x, y, z'
'-x, -y, -z'

loop_
_atom_site_label
_atom_site_fract_x
_atom_site_fract_y
_atom_site_fract_z
_atom_site_U_iso_or_equiv
_atom_site_adp_type
_atom_site_calc_flag
_atom_site_refinement_flags
_atom_site_occupancy
_atom_site_disorder_assembly
_atom_site_disorder_group
_atom_site_type_symbol
O1 .73162(18) .46115(18) .17428(18) .0269(5) Uani d . 1 . . O
O2 .4581(3) .8073(2) .2535(3) .0659(8) Uani d . 1 . . O
O3 .59034(17) .17230(17) .38008(17) .0226(4) Uani d . 1 . . O
O4 .68861(17) .09000(18) .18859(17) .0242(5) Uani d . 1 . . O
N1 .5148(2) .5662(2) .2788(2) .0246(5) Uani d . 1 . . N
N2 .5650(2) .2937(2) .0733(2) .0193(5) Uani d . 1 . . N
C1 .3804(3) .4986(3) .3896(3) .0260(6) Uani d . 1 . . C
C2 .2673(3) .5662(3) .4634(3) .0373(7) Uani d . 1 . . C
H2 .2694 .6694 .4430 .045 Uiso calc R 1 . . H
C3 .1508(3) .4725(4) .5693(3) .0448(8) Uani d . 1 . . C
H3 .0729 .5147 .6197 .054 Uiso calc R 1 . . H
C4 .1478(3) .3191(4) .6014(3) .0412(8) Uani d . 1 . . C
H4 .0688 .2596 .6733 .049 Uiso calc R 1 . . H
C5 .2614(3) .2524(3) .5277(3) .0298(6) Uani d . 1 . . C
H5 .2598 .1490 .5490 .036 Uiso calc R 1 . . H
C6 .3779(3) .3446(3) .4210(2) .0221(6) Uani d . 1 . . C
C7 .5068(2) .3057(2) .3206(2) .0178(5) Uani d . 1 . . C
C8 .6032(2) .4503(3) .2458(2) .0195(5) Uani d . 1 . . C
C9 .5495(3) .7224(3) .2165(3) .0353(7) Uani d . 1 . . C
C10 .6952(4) .7772(3) .1085(3) .0434(8) Uani d . 1 . . C
H10A .7758 .7253 .1465 .065 Uiso calc R 1 . . H
H10B .7067 .8837 .0833 .065 Uiso calc R 1 . . H
H10C .6976 .7579 .0257 .065 Uiso calc R 1 . . H
C11 .4711(2) .2319(2) .2206(2) .0169(5) Uani d . 1 . . C
C12 .5591(2) .0973(3) .2963(2) .0203(5) Uani d . 1 . . C
H12 .5007 .0025 .3511 .024 Uiso calc R 1 . . H
C13 .6799(2) .2101(3) .0673(3) .0219(6) Uani d . 1 . . C
C14 .8079(3) .2259(3) -.0594(3) .0360(7) Uani d . 1 . . C
H14A .8187 .1334 -.0757 .054 Uiso calc R 1 . . H
H14B .8986 .2479 -.0437 .054 Uiso calc R 1 . . H
H14C .7894 .3067 -.1407 .054 Uiso calc R 1 . . H
C15 .3073(2) .2197(2) .2306(2) .0182(5) Uani d . 1 . . C
C16 .2345(3) .3512(3) .1696(2) .0226(6) Uani d . 1 . . C
H16 .2876 .4428 .1218 .027 Uiso calc R 1 . . H
C17 .0826(3) .3456(3) .1801(3) .0297(6) Uani d . 1 . . C
H17 .0340 .4335 .1389 .036 Uiso calc R 1 . . H
C18 .0033(3) .2098(3) .2516(3) .0377(7) Uani d . 1 . . C
H18 -.0990 .2063 .2599 .045 Uiso calc R 1 . . H
C19 .0760(3) .0794(3) .3105(3) .0416(8) Uani d . 1 . . C
H19 .0230 -.0123 .3568 .050 Uiso calc R 1 . . H
C20 .2277(3) .0836(3) .3011(3) .0300(6) Uani d . 1 . . C
H20 .2758 -.0046 .3421 .036 Uiso calc R 1 . . H

loop_
_atom_site_aniso_label
_atom_site_aniso_U_11
_atom_site_aniso_U_22
_atom_site_aniso_U_33
_atom_site_aniso_U_12
_atom_site_aniso_U_13
_atom_site_aniso_U_23
O1 .0166(9) .0277(10) .0353(10) -.0007(7) -.0047(7) -.0122(8)
O2 .0579(15) .0337(13) .111(2) .0080(10) -.0115(15) -.0426(14)
O3 .0201(9) .0217(9) .0265(9) .0072(6) -.0113(7) -.0074(7)
O4 .0169(9) .0225(9) .0309(9) .0059(6) -.0039(7) -.0106(8)
N1 .0237(11) .0241(11) .0332(12) .0061(8) -.0101(9) -.0179(10)
N2 .0161(10) .0198(10) .0209(10) -.0001(7) -.0015(8) -.0089(8)
C1 .0218(13) .0373(15) .0290(13) .0074(10) -.0125(10) -.0205(12)
C2 .0298(15) .0510(18) .0466(16) .0159(12) -.0156(13) -.0345(15)
C3 .0271(16) .076(2) .0423(17) .0197(14) -.0077(13) -.0396(17)
C4 .0202(14) .073(2) .0304(14) .0022(13) .0007(11) -.0247(15)
C5 .0205(13) .0432(16) .0241(12) .0028(10) -.0057(10) -.0115(12)
C6 .0168(12) .0327(14) .0213(11) .0063(9) -.0086(10) -.0136(11)
C7 .0140(11) .0187(12) .0206(11) .0039(8) -.0062(9) -.0071(10)
C8 .0172(12) .0222(12) .0253(12) .0070(9) -.0112(10) -.0131(10)
C9 .0422(16) .0269(14) .0501(17) .0042(11) -.0192(13) -.0247(13)
C10 .067(2) .0255(15) .0408(16) -.0075(13) -.0101(15) -.0178(13)
C11 .0148(11) .0147(11) .0202(11) .0011(8) -.0029(9) -.0071(9)
C12 .0132(11) .0202(12) .0259(12) .0021(8) -.0024(9) -.0093(10)
C13 .0147(12) .0224(12) .0297(13) .0007(9) -.0034(10) -.0130(11)
C14 .0263(15) .0375(16) .0385(15) -.0001(11) .0053(12) -.0184(13)
C15 .0137(12) .0208(12) .0221(11) .0019(8) -.0056(9) -.0100(10)
C16 .0194(13) .0224(13) .0267(12) .0033(9) -.0076(10) -.0096(10)
C17 .0218(14) .0396(16) .0358(14) .0124(11) -.0149(11) -.0202(13)
C18 .0149(13) .0527(19) .0547(18) .0023(12) -.0114(12) -.0291(15)
C19 .0232(15) .0382(17) .063(2) -.0093(11) -.0061(13) -.0200(15)
C20 .0209(14) .0213(13) .0454(16) .0005(10) -.0094(12) -.0097(12)

loop_
_atom_type_symbol
_atom_type_description
_atom_type_scat_dispersion_real
_atom_type_scat_dispersion_imag
_atom_type_scat_source
C C .0033 .0016 'International Tables Vol C Tables 4.2.6.8 and 6.1.1.4'
H H .0000 .0000 'International Tables Vol C Tables 4.2.6.8 and 6.1.1.4'
N N .0061 .0033 'International Tables Vol C Tables 4.2.6.8 and 6.1.1.4'
O O .0106 .0060 'International Tables Vol C Tables 4.2.6.8 and 6.1.1.4'

loop_
_geom_angle_atom_site_label_1
_geom_angle_atom_site_label_2
_geom_angle_atom_site_label_3
_geom_angle
C12 O3 C7 93.58(16)
C13 O4 C12 105.75(17)
C9 N1 C8 126.9(2)
C9 N1 C1 124.5(2)
C8 N1 C1 108.56(19)
C13 N2 C11 106.19(19)
C6 C1 C2 121.4(3)
C6 C1 N1 109.6(2)
C2 C1 N1 129.0(2)
C1 C2 C3 117.1(3)
C1 C2 H2 121.5
C3 C2 H2 121.5
C4 C3 C2 121.8(3)
C4 C3 H3 119.1
C2 C3 H3 119.1
C3 C4 C5 120.7(3)
C3 C4 H4 119.6
C5 C4 H4 119.6
C4 C5 C6 118.1(3)
C4 C5 H5 120.9
C6 C5 H5 120.9
C1 C6 C5 120.9(2)
C1 C6 C7 109.6(2)
C5 C6 C7 129.4(2)
O3 C7 C6 117.03(18)
O3 C7 C8 113.24(18)
C6 C7 C8 103.22(18)
O3 C7 C11 89.46(15)
C6 C7 C11 117.94(18)
C8 C7 C11 116.41(17)
O1 C8 N1 127.1(2)
O1 C8 C7 125.5(2)
N1 C8 C7 107.33(19)
O2 C9 N1 118.4(3)
O2 C9 C10 122.3(3)
N1 C9 C10 119.3(2)
C9 C10 H10A 109.5
C9 C10 H10B 109.5
H10A C10 H10B 109.5
C9 C10 H10C 109.5
H10A C10 H10C 109.5
H10B C10 H10C 109.5
N2 C11 C15 112.57(18)
N2 C11 C12 104.68(17)
C15 C11 C12 122.67(19)
N2 C11 C7 113.69(17)
C15 C11 C7 115.81(17)
C12 C11 C7 84.42(16)
O4 C12 O3 112.16(17)
O4 C12 C11 104.95(17)
O3 C12 C11 92.51(15)
O4 C12 H12 114.9
O3 C12 H12 114.9
C11 C12 H12 114.9
N2 C13 O4 118.4(2)
N2 C13 C14 126.9(2)
O4 C13 C14 114.7(2)
C13 C14 H14A 109.5
C13 C14 H14B 109.5
H14A C14 H14B 109.5
C13 C14 H14C 109.5
H14A C14 H14C 109.5
H14B C14 H14C 109.5
C20 C15 C16 119.8(2)
C20 C15 C11 122.1(2)
C16 C15 C11 118.1(2)
C17 C16 C15 120.0(2)
C17 C16 H16 120.0
C15 C16 H16 120.0
C18 C17 C16 120.1(2)
C18 C17 H17 120.0
C16 C17 H17 120.0
C19 C18 C17 119.8(2)
C19 C18 H18 120.1
C17 C18 H18 120.1
C18 C19 C20 120.6(2)
C18 C19 H19 119.7
C20 C19 H19 119.7
C15 C20 C19 119.8(2)
C15 C20 H20 120.1
C19 C20 H20 120.1

loop_
_geom_bond_atom_site_label_1
_geom_bond_atom_site_label_2
_geom_bond_site_symmetry_2
_geom_bond_distance
_geom_bond_publ_flag
O1 C8 . 1.204(3) ?
O2 C9 . 1.212(3) ?
O3 C12 . 1.441(3) ?
O3 C7 . 1.455(3) ?
O4 C13 . 1.376(3) yes
O4 C12 . 1.420(3) yes
N1 C9 . 1.410(3) ?
N1 C8 . 1.415(3) ?
N1 C1 . 1.441(3) ?
N2 C13 . 1.277(3) yes
N2 C11 . 1.467(3) yes
C1 C6 . 1.385(3) ?
C1 C2 . 1.390(4) ?
C2 C3 . 1.394(4) ?
C2 H2 . .9300 ?
C3 C4 . 1.379(5) ?
C3 H3 . .9300 ?
C4 C5 . 1.387(4) ?
C4 H4 . .9300 ?
C5 C6 . 1.390(4) ?
C5 H5 . .9300 ?
C6 C7 . 1.483(3) ?
C7 C8 . 1.525(3) ?
C7 C11 . 1.602(3) ?
C9 C10 . 1.482(4) ?
C10 H10A . .9600 ?
C10 H10B . .9600 ?
C10 H10C . .9600 ?
C11 C15 . 1.506(3) ?
C11 C12 . 1.539(3) yes
C12 H12 . .9800 ?
C13 C14 . 1.484(3) ?
C14 H14A . .9600 ?
C14 H14B . .9600 ?
C14 H14C . .9600 ?
C15 C20 . 1.385(3) ?
C15 C16 . 1.391(3) ?
C16 C17 . 1.387(3) ?
C16 H16 . .9300 ?
C17 C18 . 1.382(4) ?
C17 H17 . .9300 ?
C18 C19 . 1.378(4) ?
C18 H18 . .9300 ?
C19 C20 . 1.386(4) ?
C19 H19 . .9300 ?
C20 H20 . .9300 ?

loop_
_geom_hbond_atom_site_label_D
_geom_hbond_atom_site_label_H
_geom_hbond_atom_site_label_A
_geom_hbond_site_symmetry_A
_geom_hbond_distance_DH
_geom_hbond_distance_HA
_geom_hbond_distance_DA
_geom_hbond_angle_DHA
_geom_hbond_publ_flag
C2 H2 O2 1_555 .93 2.28 2.822(4) 116 yes
C10 H10B O4 1_565 .96 2.60 3.413(4) 143 yes
C12 H12 O2 1_545 .98 2.57 3.246(4) 126 yes
C10 H10C Cg 2_665 .96 2.68 3.538(4) 148 yes

loop_
_geom_torsion_atom_site_label_1
_geom_torsion_atom_site_label_2
_geom_torsion_atom_site_label_3
_geom_torsion_atom_site_label_4
_geom_torsion
C9 N1 C1 C6 176.8(2)
C8 N1 C1 C6 -3.6(3)
C9 N1 C1 C2 -5.3(4)
C8 N1 C1 C2 174.3(2)
C6 C1 C2 C3 -.6(4)
N1 C1 C2 C3 -178.2(2)
C1 C2 C3 C4 .8(4)
C2 C3 C4 C5 -.5(4)
C3 C4 C5 C6 .0(4)
C2 C1 C6 C5 .1(4)
N1 C1 C6 C5 178.1(2)
C2 C1 C6 C7 176.7(2)
N1 C1 C6 C7 -5.2(3)
C4 C5 C6 C1 .2(4)
C4 C5 C6 C7 -175.7(2)
C12 O3 C7 C6 119.91(19)
C12 O3 C7 C8 -120.19(18)
C12 O3 C7 C11 -1.50(16)
C1 C6 C7 O3 136.3(2)
C5 C6 C7 O3 -47.5(3)
C1 C6 C7 C8 11.2(2)
C5 C6 C7 C8 -172.6(2)
C1 C6 C7 C11 -118.8(2)
C5 C6 C7 C11 57.5(3)
C9 N1 C8 O1 11.3(4)
C1 N1 C8 O1 -168.3(2)
C9 N1 C8 C7 -169.8(2)
C1 N1 C8 C7 10.6(2)
O3 C7 C8 O1 38.2(3)
C6 C7 C8 O1 165.7(2)
C11 C7 C8 O1 -63.4(3)
O3 C7 C8 N1 -140.62(18)
C6 C7 C8 N1 -13.1(2)
C11 C7 C8 N1 117.7(2)
C8 N1 C9 O2 177.2(3)
C1 N1 C9 O2 -3.3(4)
C8 N1 C9 C10 -2.7(4)
C1 N1 C9 C10 176.9(2)
C13 N2 C11 C15 -134.7(2)
C13 N2 C11 C12 .8(2)
C13 N2 C11 C7 91.1(2)
O3 C7 C11 N2 -102.20(18)
C6 C7 C11 N2 137.2(2)
C8 C7 C11 N2 13.6(3)
O3 C7 C11 C15 125.13(19)
C6 C7 C11 C15 4.5(3)
C8 C7 C11 C15 -119.0(2)
O3 C7 C11 C12 1.41(15)
C6 C7 C11 C12 -119.2(2)
C8 C7 C11 C12 117.25(19)
C13 O4 C12 O3 -96.6(2)
C13 O4 C12 C11 2.5(2)
C7 O3 C12 O4 108.82(19)
C7 O3 C12 C11 1.56(16)
N2 C11 C12 O4 -2.1(2)
C15 C11 C12 O4 127.6(2)
C7 C11 C12 O4 -115.15(17)
N2 C11 C12 O3 111.64(16)
C15 C11 C12 O3 -118.6(2)
C7 C11 C12 O3 -1.42(15)
C11 N2 C13 O4 .9(3)
C11 N2 C13 C14 179.8(2)
C12 O4 C13 N2 -2.3(3)
C12 O4 C13 C14 178.67(19)
N2 C11 C15 C20 121.9(2)
C12 C11 C15 C20 -4.4(3)
C7 C11 C15 C20 -104.9(2)
N2 C11 C15 C16 -59.8(3)
C12 C11 C15 C16 173.90(19)
C7 C11 C15 C16 73.4(3)
C20 C15 C16 C17 .2(3)
C11 C15 C16 C17 -178.1(2)
C15 C16 C17 C18 .3(4)
C16 C17 C18 C19 -1.1(4)
C17 C18 C19 C20 1.3(4)
C16 C15 C20 C19 .0(4)
C11 C15 C20 C19 178.3(2)
C18 C19 C20 C15 -.8(4)
